data_1004045
loop_
_publ_author_name
'Tudo, J'
'Jolibois, B'
'Laplace, G'
'Nowogrocki, G'

_publ_section_title
;
Structure cristalline du sulfate acide d'indium(III) hydrate
;
_journal_coden_ASTM ACBCAR
_journal_name_full 'Acta Crystallographica B (24,1968-38,1982)'
_journal_page_first 1580
_journal_page_last 1583
_journal_paper_doi 10.1107/S0567740879007172
_journal_volume 35
_journal_year 1979
_chemical_formula_structural 'H In (S O4)2 (H2 O)4'
_chemical_formula_sum 'H9 In O12 S2'
_chemical_name_systematic 'Indium hydrogenbis(sulfate) tetrahydrate'
_space_group_IT_number 62
_symmetry_cell_setting orthorhombic
_symmetry_Int_Tables_number 62
_symmetry_space_group_name_Hall '-P 2c 2n'
_symmetry_space_group_name_H-M 'P n a m'
_cell_angle_alpha 90
_cell_angle_beta 90
_cell_angle_gamma 90
_cell_formula_units_Z 4
_cell_length_a 9.997(3)
_cell_length_b 5.477(2)
_cell_length_c 18.443(10)
_cell_volume 1009.8
_exptl_crystal_density_meas 2.48
_refine_ls_R_factor_all 0.033
_cod_database_code 1004045

loop_
_symmetry_equiv_pos_as_xyz
x,y,z
1/2+x,1/2-y,1/2-z
-x,-y,1/2+z
1/2-x,1/2+y,-z
-x,-y,-z
1/2-x,1/2+y,1/2+z
x,y,1/2-z
1/2+x,1/2-y,z

loop_
_atom_site_label
_atom_site_type_symbol
_atom_site_symmetry_multiplicity
_atom_site_Wyckoff_symbol
_atom_site_fract_x
_atom_site_fract_y
_atom_site_fract_z
_atom_site_occupancy
_atom_site_attached_hydrogens
_atom_site_calc_flag
In1 In3+ 4 a 0. 0. 0. 1. 0 d
S1 S6+ 8 d 0.24034(17) 0.28039(29) 0.09149(9) 1. 0 d
O1 O2- 8 d -0.01137(58) 0.74873(105) 0.09093(27) 1. 2 d
O2 O2- 8 d 0.24533(56) 0.49915(105) 0.13547(33) 1. 0 d
O3 O2- 8 d 0.28457(72) 0.06446(110) 0.12996(37) 1. 0 d
O4 O2- 8 d 0.32268(48) 0.30916(103) 0.02476(27) 1. 0 d
O5 O2- 8 d 0.09998(46) 0.25349(111) 0.06732(30) 1. 0 d
O6 O2- 4 c 0.39459(134) 0.56932(363) 0.25 1. 0 d
O7 O2- 4 c 0.63566(114) 0.57653(254) 0.25 1. 0 d
H1 H1+ 8 d -1. -1. -1. 4.5 0 dum

loop_
_atom_type_symbol
_atom_type_oxidation_number
In3+ 3.000
S6+ 6.000
O2- -2.000
H1+ 1.000
